data_7105141
loop_
_publ_author_name
'Cheng, Xiao-Ning'
'Xue, Wei'
'Lin, Jian-Bin'
'Chen, Xiao-Ming'

_publ_section_title
;
 Porous ionic/molecular crystal composed of highly symmetric magnetic
 clusters.
;
_journal_issue 2
_journal_name_full 'Chemical communications (Cambridge, England)'
_journal_page_first 246
_journal_page_last 248
_journal_paper_doi 10.1039/b916426j
_journal_volume 46
_journal_year 2009
_chemical_formula_sum 'C108 H96 Co8 N14 O31'
_chemical_formula_weight 2557.43
_chemical_name_systematic
;
?
;
_space_group_IT_number 227
_symmetry_cell_setting cubic
_symmetry_space_group_name_Hall '-F 4vw 2vw 3'
_symmetry_space_group_name_H-M 'F d -3 m :2'
_atom_sites_solution_hydrogens geom
_atom_sites_solution_primary direct
_atom_sites_solution_secondary difmap
_audit_creation_method SHELXL-97
_cell_angle_alpha 90.00
_cell_angle_beta 90.00
_cell_angle_gamma 90.00
_cell_formula_units_Z 8
_cell_length_a 27.7690(10)
_cell_length_b 27.7690(10)
_cell_length_c 27.7690(10)
_cell_measurement_reflns_used 2265
_cell_measurement_temperature 293(2)
_cell_measurement_theta_max 18.456
_cell_measurement_theta_min 2.432
_cell_volume 21413.2(13)
_computing_cell_refinement 'SAINT+ Ver. 6.22, Bruker AXS Inc., 2001.'
_computing_data_collection 'SMART Bruker AXS Inc., 1998.'
_computing_data_reduction 'SAINT+ Ver. 6.22, Bruker AXS Inc., 2001.'
_computing_molecular_graphics 'SHELXTL Ver. 6.12, (Sheldrick, 2000)'
_computing_publication_material 'SHELXTL Ver. 6.12, (Sheldrick, 2000)'
_computing_structure_refinement 'SHELXTL Ver. 6.12, (Sheldrick, 2000)'
_computing_structure_solution 'SHELXTL Ver. 6.12, (Sheldrick, 2000)'
_diffrn_ambient_temperature 293(2)
_diffrn_measured_fraction_theta_full 0.999
_diffrn_measured_fraction_theta_max 0.999
_diffrn_measurement_device_type CCD
_diffrn_measurement_method '/w scan'
_diffrn_radiation_monochromator graphite
_diffrn_radiation_source 'fine-focus sealed tube'
_diffrn_radiation_type MoK\a
_diffrn_radiation_wavelength 0.71073
_diffrn_reflns_av_R_equivalents 0.0800
_diffrn_reflns_av_sigmaI/netI 0.0279
_diffrn_reflns_limit_h_max 34
_diffrn_reflns_limit_h_min -19
_diffrn_reflns_limit_k_max 34
_diffrn_reflns_limit_k_min -34
_diffrn_reflns_limit_l_max 27
_diffrn_reflns_limit_l_min -34
_diffrn_reflns_number 20145
_diffrn_reflns_theta_full 25.98
_diffrn_reflns_theta_max 25.98
_diffrn_reflns_theta_min 1.27
_exptl_absorpt_coefficient_mu 1.295
_exptl_absorpt_correction_T_max 0.7817
_exptl_absorpt_correction_T_min 0.7637
_exptl_absorpt_correction_type empirical
_exptl_absorpt_process_details SADABS
_exptl_crystal_colour 'dark green'
_exptl_crystal_density_diffrn 1.587
_exptl_crystal_density_method 'not measured'
_exptl_crystal_description block
_exptl_crystal_F_000 10448
_exptl_crystal_size_max 0.22
_exptl_crystal_size_mid 0.20
_exptl_crystal_size_min 0.20
_refine_diff_density_max 0.527
_refine_diff_density_min -0.275
_refine_diff_density_rms 0.086
_refine_ls_extinction_method none
_refine_ls_goodness_of_fit_ref 1.085
_refine_ls_hydrogen_treatment constr
_refine_ls_matrix_type full
_refine_ls_number_parameters 110
_refine_ls_number_reflns 1049
_refine_ls_number_restraints 5
_refine_ls_restrained_S_all 1.092
_refine_ls_R_factor_all 0.0662
_refine_ls_R_factor_gt 0.0523
_refine_ls_shift/su_max 0.000
_refine_ls_shift/su_mean 0.000
_refine_ls_structure_factor_coef Fsqd
_refine_ls_weighting_details 'calc w=1/[\s^2^(Fo^2^)+(0.0769P)^2^+174.1030P] where P=(Fo^2^+2Fc^2^)/3'
_refine_ls_weighting_scheme calc
_refine_ls_wR_factor_gt 0.1463
_refine_ls_wR_factor_ref 0.1575
_reflns_number_gt 851
_reflns_number_total 1049
_reflns_threshold_expression >2sigma(I)
_cod_data_source_file b916426j.txt
_cod_data_source_block 1
_cod_original_sg_symbol_H-M Fd-3m
_cod_database_code 7105141

loop_
_symmetry_equiv_pos_as_xyz
'x, y, z'
'-x+3/4, -y+1/4, z+1/2'
'-x+1/4, y+1/2, -z+3/4'
'x+1/2, -y+3/4, -z+1/4'
'z, x, y'
'z+1/2, -x+3/4, -y+1/4'
'-z+3/4, -x+1/4, y+1/2'
'-z+1/4, x+1/2, -y+3/4'
'y, z, x'
'-y+1/4, z+1/2, -x+3/4'
'y+1/2, -z+3/4, -x+1/4'
'-y+3/4, -z+1/4, x+1/2'
'y+3/4, x+1/4, -z+1/2'
'-y, -x, -z'
'y+1/4, -x+1/2, z+3/4'
'-y+1/2, x+3/4, z+1/4'
'x+3/4, z+1/4, -y+1/2'
'-x+1/2, z+3/4, y+1/4'
'-x, -z, -y'
'x+1/4, -z+1/2, y+3/4'
'z+3/4, y+1/4, -x+1/2'
'z+1/4, -y+1/2, x+3/4'
'-z+1/2, y+3/4, x+1/4'
'-z, -y, -x'
'x, y+1/2, z+1/2'
'-x+3/4, -y+3/4, z+1'
'-x+1/4, y+1, -z+5/4'
'x+1/2, -y+5/4, -z+3/4'
'z, x+1/2, y+1/2'
'z+1/2, -x+5/4, -y+3/4'
'-z+3/4, -x+3/4, y+1'
'-z+1/4, x+1, -y+5/4'
'y, z+1/2, x+1/2'
'-y+1/4, z+1, -x+5/4'
'y+1/2, -z+5/4, -x+3/4'
'-y+3/4, -z+3/4, x+1'
'y+3/4, x+3/4, -z+1'
'-y, -x+1/2, -z+1/2'
'y+1/4, -x+1, z+5/4'
'-y+1/2, x+5/4, z+3/4'
'x+3/4, z+3/4, -y+1'
'-x+1/2, z+5/4, y+3/4'
'-x, -z+1/2, -y+1/2'
'x+1/4, -z+1, y+5/4'
'z+3/4, y+3/4, -x+1'
'z+1/4, -y+1, x+5/4'
'-z+1/2, y+5/4, x+3/4'
'-z, -y+1/2, -x+1/2'
'x+1/2, y, z+1/2'
'-x+5/4, -y+1/4, z+1'
'-x+3/4, y+1/2, -z+5/4'
'x+1, -y+3/4, -z+3/4'
'z+1/2, x, y+1/2'
'z+1, -x+3/4, -y+3/4'
'-z+5/4, -x+1/4, y+1'
'-z+3/4, x+1/2, -y+5/4'
'y+1/2, z, x+1/2'
'-y+3/4, z+1/2, -x+5/4'
'y+1, -z+3/4, -x+3/4'
'-y+5/4, -z+1/4, x+1'
'y+5/4, x+1/4, -z+1'
'-y+1/2, -x, -z+1/2'
'y+3/4, -x+1/2, z+5/4'
'-y+1, x+3/4, z+3/4'
'x+5/4, z+1/4, -y+1'
'-x+1, z+3/4, y+3/4'
'-x+1/2, -z, -y+1/2'
'x+3/4, -z+1/2, y+5/4'
'z+5/4, y+1/4, -x+1'
'z+3/4, -y+1/2, x+5/4'
'-z+1, y+3/4, x+3/4'
'-z+1/2, -y, -x+1/2'
'x+1/2, y+1/2, z'
'-x+5/4, -y+3/4, z+1/2'
'-x+3/4, y+1, -z+3/4'
'x+1, -y+5/4, -z+1/4'
'z+1/2, x+1/2, y'
'z+1, -x+5/4, -y+1/4'
'-z+5/4, -x+3/4, y+1/2'
'-z+3/4, x+1, -y+3/4'
'y+1/2, z+1/2, x'
'-y+3/4, z+1, -x+3/4'
'y+1, -z+5/4, -x+1/4'
'-y+5/4, -z+3/4, x+1/2'
'y+5/4, x+3/4, -z+1/2'
'-y+1/2, -x+1/2, -z'
'y+3/4, -x+1, z+3/4'
'-y+1, x+5/4, z+1/4'
'x+5/4, z+3/4, -y+1/2'
'-x+1, z+5/4, y+1/4'
'-x+1/2, -z+1/2, -y'
'x+3/4, -z+1, y+3/4'
'z+5/4, y+3/4, -x+1/2'
'z+3/4, -y+1, x+3/4'
'-z+1, y+5/4, x+1/4'
'-z+1/2, -y+1/2, -x'
'-x, -y, -z'
'x-3/4, y-1/4, -z-1/2'
'x-1/4, -y-1/2, z-3/4'
'-x-1/2, y-3/4, z-1/4'
'-z, -x, -y'
'-z-1/2, x-3/4, y-1/4'
'z-3/4, x-1/4, -y-1/2'
'z-1/4, -x-1/2, y-3/4'
'-y, -z, -x'
'y-1/4, -z-1/2, x-3/4'
'-y-1/2, z-3/4, x-1/4'
'y-3/4, z-1/4, -x-1/2'
'-y-3/4, -x-1/4, z-1/2'
'y, x, z'
'-y-1/4, x-1/2, -z-3/4'
'y-1/2, -x-3/4, -z-1/4'
'-x-3/4, -z-1/4, y-1/2'
'x-1/2, -z-3/4, -y-1/4'
'x, z, y'
'-x-1/4, z-1/2, -y-3/4'
'-z-3/4, -y-1/4, x-1/2'
'-z-1/4, y-1/2, -x-3/4'
'z-1/2, -y-3/4, -x-1/4'
'z, y, x'
'-x, -y+1/2, -z+1/2'
'x-3/4, y+1/4, -z'
'x-1/4, -y, z-1/4'
'-x-1/2, y-1/4, z+1/4'
'-z, -x+1/2, -y+1/2'
'-z-1/2, x-1/4, y+1/4'
'z-3/4, x+1/4, -y'
'z-1/4, -x, y-1/4'
'-y, -z+1/2, -x+1/2'
'y-1/4, -z, x-1/4'
'-y-1/2, z-1/4, x+1/4'
'y-3/4, z+1/4, -x'
'-y-3/4, -x+1/4, z'
'y, x+1/2, z+1/2'
'-y-1/4, x, -z-1/4'
'y-1/2, -x-1/4, -z+1/4'
'-x-3/4, -z+1/4, y'
'x-1/2, -z-1/4, -y+1/4'
'x, z+1/2, y+1/2'
'-x-1/4, z, -y-1/4'
'-z-3/4, -y+1/4, x'
'-z-1/4, y, -x-1/4'
'z-1/2, -y-1/4, -x+1/4'
'z, y+1/2, x+1/2'
'-x+1/2, -y, -z+1/2'
'x-1/4, y-1/4, -z'
'x+1/4, -y-1/2, z-1/4'
'-x, y-3/4, z+1/4'
'-z+1/2, -x, -y+1/2'
'-z, x-3/4, y+1/4'
'z-1/4, x-1/4, -y'
'z+1/4, -x-1/2, y-1/4'
'-y+1/2, -z, -x+1/2'
'y+1/4, -z-1/2, x-1/4'
'-y, z-3/4, x+1/4'
'y-1/4, z-1/4, -x'
'-y-1/4, -x-1/4, z'
'y+1/2, x, z+1/2'
'-y+1/4, x-1/2, -z-1/4'
'y, -x-3/4, -z+1/4'
'-x-1/4, -z-1/4, y'
'x, -z-3/4, -y+1/4'
'x+1/2, z, y+1/2'
'-x+1/4, z-1/2, -y-1/4'
'-z-1/4, -y-1/4, x'
'-z+1/4, y-1/2, -x-1/4'
'z, -y-3/4, -x+1/4'
'z+1/2, y, x+1/2'
'-x+1/2, -y+1/2, -z'
'x-1/4, y+1/4, -z-1/2'
'x+1/4, -y, z-3/4'
'-x, y-1/4, z-1/4'
'-z+1/2, -x+1/2, -y'
'-z, x-1/4, y-1/4'
'z-1/4, x+1/4, -y-1/2'
'z+1/4, -x, y-3/4'
'-y+1/2, -z+1/2, -x'
'y+1/4, -z, x-3/4'
'-y, z-1/4, x-1/4'
'y-1/4, z+1/4, -x-1/2'
'-y-1/4, -x+1/4, z-1/2'
'y+1/2, x+1/2, z'
'-y+1/4, x, -z-3/4'
'y, -x-1/4, -z-1/4'
'-x-1/4, -z+1/4, y-1/2'
'x, -z-1/4, -y-1/4'
'x+1/2, z+1/2, y'
'-x+1/4, z, -y-3/4'
'-z-1/4, -y+1/4, x-1/2'
'-z+1/4, y, -x-3/4'
'z, -y-1/4, -x-1/4'
'z+1/2, y+1/2, x'

loop_
_atom_site_label
_atom_site_type_symbol
_atom_site_fract_x
_atom_site_fract_y
_atom_site_fract_z
_atom_site_U_iso_or_equiv
_atom_site_adp_type
_atom_site_occupancy
_atom_site_symmetry_multiplicity
_atom_site_calc_flag
_atom_site_refinement_flags
_atom_site_disorder_assembly
_atom_site_disorder_group
Co1 Co 0.20119(3) 0.20119(3) 0.20119(3) 0.0406(4) Uani 1 6 d S . .
Co2 Co 0.16562(3) 0.16562(3) 0.08438(3) 0.0386(4) Uani 1 6 d S . .
N1 N 0.27721(18) 0.19892(13) 0.19892(13) 0.0512(13) Uani 1 2 d S . .
O1 O 0.21699(18) 0.18517(19) 0.12817(19) 0.0448(13) Uani 0.50 1 d P . .
O2 O 0.1250 0.1250 0.1250 0.038(3) Uani 1 24 d S . .
O3 O 0.3304(15) 0.3304(15) 0.2751(15) 0.47(3) Uiso 0.50 2 d SPDU A 1
C1 C 0.3060(3) 0.1999(3) 0.2394(3) 0.059(2) Uani 0.50 1 d P . .
H1A H 0.2911 0.1990 0.2706 0.071 Uiso 0.50 1 d PR . .
C2 C 0.3560(3) 0.1996(4) 0.2357(4) 0.071(3) Uani 0.50 1 d P . .
H2A H 0.3753 0.2044 0.2639 0.085 Uiso 0.50 1 d PR . .
C3 C 0.3763(3) 0.1936(2) 0.1936(2) 0.070(2) Uani 1 2 d S . .
H3A H 0.4107 0.1913 0.1913 0.085 Uiso 1 2 d SR . .
C4 C 0.3468(3) 0.1913(3) 0.1498(3) 0.051(2) Uani 0.50 1 d P . .
C5 C 0.2971(3) 0.1909(3) 0.1581(3) 0.0412(17) Uani 0.50 1 d P . .
C6 C 0.2645(3) 0.1862(3) 0.1179(3) 0.0413(17) Uani 0.50 1 d P . .
C7 C 0.2830(2) 0.18054(17) 0.06946(17) 0.0570(16) Uani 1 2 d S . .
H7A H 0.2626 0.1739 0.0425 0.068 Uiso 0.50 1 d PR . .
C8 C 0.3338(3) 0.18426(19) 0.06574(19) 0.0619(18) Uani 1 2 d S . .
H8A H 0.3472 0.1865 0.0337 0.074 Uiso 0.50 1 d PR . .
C9 C 0.3648(3) 0.1880(4) 0.1025(4) 0.064(3) Uani 0.50 1 d P . .
H9A H 0.3988 0.1850 0.0969 0.077 Uiso 0.50 1 d PR . .
N2 N 0.312(3) 0.312(3) 0.312(3) 0.35(4) Uiso 0.50 6 d SPDU A 1
O1W O 0.2866(7) 0.4634(7) 0.2866(7) 0.23(3) Uiso 0.50 6 d SPU B 2
O2W O 0.3750 0.3750 0.3750 0.19(3) Uiso 0.48 24 d SP C 3
O3W O 0.3335(8) 0.3806(10) 0.2433(10) 0.222(12) Uiso 0.31 1 d PU D 4
O4W O 0.260(7) 0.479(3) 0.271(3) 0.22(4) Uiso 0.17 2 d SPDU . 5

loop_
_atom_site_aniso_label
_atom_site_aniso_U_11
_atom_site_aniso_U_22
_atom_site_aniso_U_33
_atom_site_aniso_U_23
_atom_site_aniso_U_13
_atom_site_aniso_U_12
Co1 0.0406(4) 0.0406(4) 0.0406(4) -0.0018(3) -0.0018(3) -0.0018(3)
Co2 0.0386(4) 0.0386(4) 0.0386(4) 0.0002(3) 0.0002(3) -0.0002(3)
N1 0.046(3) 0.0541(19) 0.0541(19) -0.007(2) -0.0040(17) -0.0040(17)
O1 0.038(3) 0.052(3) 0.045(3) -0.007(2) 0.003(2) -0.001(2)
O2 0.038(3) 0.038(3) 0.038(3) 0.000 0.000 0.000
C1 0.057(6) 0.064(6) 0.056(6) -0.001(5) -0.006(4) -0.005(4)
C2 0.052(6) 0.094(8) 0.067(7) -0.006(5) -0.021(5) 0.000(5)
C3 0.044(4) 0.084(3) 0.084(3) -0.002(4) -0.005(3) -0.005(3)
C4 0.039(4) 0.052(5) 0.063(6) 0.005(4) -0.001(4) -0.005(4)
C5 0.039(4) 0.036(4) 0.049(5) 0.001(3) 0.002(3) -0.002(3)
C6 0.039(4) 0.036(4) 0.049(4) 0.001(3) 0.003(3) 0.000(3)
C7 0.054(4) 0.058(2) 0.058(2) 0.004(3) 0.004(2) -0.004(2)
C8 0.058(4) 0.064(3) 0.064(3) 0.001(3) 0.010(2) -0.010(2)
C9 0.041(5) 0.078(7) 0.074(7) 0.003(5) 0.012(5) 0.003(5)

loop_
_atom_type_symbol
_atom_type_description
_atom_type_scat_dispersion_real
_atom_type_scat_dispersion_imag
_atom_type_scat_source
C C 0.0033 0.0016 'International Tables Vol C Tables 4.2.6.8 and 6.1.1.4'
H H 0.0000 0.0000 'International Tables Vol C Tables 4.2.6.8 and 6.1.1.4'
N N 0.0061 0.0033 'International Tables Vol C Tables 4.2.6.8 and 6.1.1.4'
O O 0.0106 0.0060 'International Tables Vol C Tables 4.2.6.8 and 6.1.1.4'
Co Co 0.3494 0.9721 'International Tables Vol C Tables 4.2.6.8 and 6.1.1.4'

loop_
_geom_angle_atom_site_label_1
_geom_angle_atom_site_label_2
_geom_angle_atom_site_label_3
_geom_angle
_geom_angle_site_symmetry_1
_geom_angle_site_symmetry_3
_geom_angle_publ_flag
N1 Co1 N1 93.36(19) 5 . ?
N1 Co1 N1 93.36(19) 5 9 ?
N1 Co1 N1 93.36(19) . 9 ?
N1 Co1 O1 76.03(18) 5 110 ?
N1 Co1 O1 100.79(16) . 110 ?
N1 Co1 O1 162.69(15) 9 110 ?
N1 Co1 O1 162.69(15) 5 115 ?
N1 Co1 O1 76.03(18) . 115 ?
N1 Co1 O1 100.79(16) 9 115 ?
O1 Co1 O1 92.3(2) 110 115 ?
N1 Co1 O1 100.79(16) 5 . ?
N1 Co1 O1 76.03(18) . . ?
N1 Co1 O1 162.69(15) 9 . ?
O1 Co1 O1 34.3(3) 110 . ?
O1 Co1 O1 63.7(3) 115 . ?
N1 Co1 O1 76.03(18) 5 5 ?
N1 Co1 O1 162.69(15) . 5 ?
N1 Co1 O1 100.79(16) 9 5 ?
O1 Co1 O1 63.7(3) 110 5 ?
O1 Co1 O1 110.6(3) 115 5 ?
O1 Co1 O1 92.3(2) . 5 ?
N1 Co1 O1 162.69(15) 5 9 ?
N1 Co1 O1 100.79(16) . 9 ?
N1 Co1 O1 76.03(18) 9 9 ?
O1 Co1 O1 110.6(3) 110 9 ?
O1 Co1 O1 34.3(3) 115 9 ?
O1 Co1 O1 92.3(2) . 9 ?
O1 Co1 O1 92.3(2) 5 9 ?
N1 Co1 O1 100.79(16) 5 120 ?
N1 Co1 O1 162.69(15) . 120 ?
N1 Co1 O1 76.03(18) 9 120 ?
O1 Co1 O1 92.3(2) 110 120 ?
O1 Co1 O1 92.3(2) 115 120 ?
O1 Co1 O1 110.6(3) . 120 ?
O1 Co1 O1 34.3(3) 5 120 ?
O1 Co1 O1 63.7(3) 9 120 ?
O1 Co2 O1 79.2(3) 190_556 83_445 ?
O1 Co2 O1 115.18(12) 190_556 162_565 ?
O1 Co2 O1 37.3(3) 83_445 162_565 ?
O1 Co2 O1 146.5(3) 190_556 . ?
O1 Co2 O1 115.18(12) 83_445 . ?
O1 Co2 O1 79.2(3) 162_565 . ?
O1 Co2 O1 37.3(3) 190_556 32_544 ?
O1 Co2 O1 115.18(12) 83_445 32_544 ?
O1 Co2 O1 146.5(3) 162_565 32_544 ?
O1 Co2 O1 115.18(12) . 32_544 ?
O1 Co2 O1 115.18(12) 190_556 110 ?
O1 Co2 O1 146.5(3) 83_445 110 ?
O1 Co2 O1 115.18(12) 162_565 110 ?
O1 Co2 O1 37.3(3) . 110 ?
O1 Co2 O1 79.2(3) 32_544 110 ?
O1 Co2 O2 102.88(16) 190_556 . ?
O1 Co2 O2 102.88(16) 83_445 . ?
O1 Co2 O2 102.88(16) 162_565 . ?
O1 Co2 O2 102.88(16) . . ?
O1 Co2 O2 102.88(16) 32_544 . ?
O1 Co2 O2 102.88(16) 110 . ?
C5 N1 C5 60.4(7) 115 . ?
C5 N1 C1 84.8(6) 115 . ?
C5 N1 C1 118.3(7) . . ?
C5 N1 C1 118.3(7) 115 115 ?
C5 N1 C1 84.8(6) . 115 ?
C1 N1 C1 68.3(8) . 115 ?
C5 N1 Co1 117.6(5) 115 . ?
C5 N1 Co1 117.6(5) . . ?
C1 N1 Co1 123.7(5) . . ?
C1 N1 Co1 123.7(5) 115 . ?
O1 O1 C6 132.5(4) 110 . ?
O1 O1 Co2 71.33(15) 110 . ?
C6 O1 Co2 126.1(5) . . ?
O1 O1 Co1 72.87(14) 110 . ?
C6 O1 Co1 113.5(5) . . ?
Co2 O1 Co1 120.2(3) . . ?
Co2 O2 Co2 109.5 50_454 . ?
Co2 O2 Co2 109.5 50_454 76_445 ?
Co2 O2 Co2 109.5 . 76_445 ?
Co2 O2 Co2 109.5 50_454 27_544 ?
Co2 O2 Co2 109.5 . 27_544 ?
Co2 O2 Co2 109.5 76_445 27_544 ?
N1 C1 C2 121.2(9) . . ?
N1 C1 C1 55.9(4) . 115 ?
C2 C1 C1 87.3(6) . 115 ?
N1 C1 C5 45.2(4) . 115 ?
C2 C1 C5 94.4(7) . 115 ?
C1 C1 C5 85.8(4) 115 115 ?
N1 C1 C2 87.9(6) . 115 ?
C2 C1 C2 44.2(7) . 115 ?
C1 C1 C2 43.2(4) 115 115 ?
C5 C1 C2 90.1(6) 115 115 ?
N1 C1 H1A 119.0 . . ?
C2 C1 H1A 119.8 . . ?
C1 C1 H1A 131.1 115 . ?
C5 C1 H1A 126.8 115 . ?
C2 C1 H1A 142.9 115 . ?
C3 C2 C1 119.8(9) . . ?
C3 C2 C2 57.2(5) . 115 ?
C1 C2 C2 92.7(6) . 115 ?
C3 C2 C4 51.4(5) . 115 ?
C1 C2 C4 85.3(6) . 115 ?
C2 C2 C4 93.2(4) 115 115 ?
C3 C2 C1 85.8(6) . 115 ?
C1 C2 C1 49.5(7) . 115 ?
C2 C2 C1 43.2(4) 115 115 ?
C4 C2 C1 89.2(5) 115 115 ?
C3 C2 H2A 120.5 . . ?
C1 C2 H2A 119.7 . . ?
C2 C2 H2A 118.6 115 . ?
C4 C2 H2A 136.0 115 . ?
C1 C2 H2A 134.7 115 . ?
C2 C3 C2 65.7(10) 115 . ?
C2 C3 C4 120.4(8) 115 115 ?
C2 C3 C4 84.5(6) . 115 ?
C2 C3 C4 84.5(6) 115 . ?
C2 C3 C4 120.4(8) . . ?
C4 C3 C4 67.4(7) 115 . ?
C2 C3 H3A 119.9 115 . ?
C2 C3 H3A 119.9 . . ?
C4 C3 H3A 119.7 115 . ?
C4 C3 H3A 119.7 . . ?
C5 C4 C9 120.2(8) . . ?
C5 C4 C3 114.5(8) . . ?
C9 C4 C3 125.3(8) . . ?
C5 C4 C4 83.0(5) . 115 ?
C9 C4 C4 127.8(5) . 115 ?
C3 C4 C4 56.3(4) . 115 ?
C5 C4 C2 91.0(6) . 115 ?
C9 C4 C2 133.2(8) . 115 ?
C3 C4 C2 44.1(5) . 115 ?
C4 C4 C2 86.8(4) 115 115 ?
C5 C4 C5 39.4(5) . 115 ?
C9 C4 C5 137.9(7) . 115 ?
C3 C4 C5 86.2(5) . 115 ?
C4 C4 C5 43.6(3) 115 115 ?
C2 C4 C5 88.7(5) 115 115 ?
N1 C5 C5 59.8(4) . 115 ?
N1 C5 C4 124.8(7) . . ?
C5 C5 C4 97.0(5) 115 . ?
N1 C5 C6 115.5(7) . . ?
C5 C5 C6 118.9(4) 115 . ?
C4 C5 C6 119.4(8) . . ?
N1 C5 C1 49.9(4) . 115 ?
C5 C5 C1 94.2(4) 115 115 ?
C4 C5 C1 88.0(6) . 115 ?
C6 C5 C1 130.9(7) . 115 ?
N1 C5 C4 89.4(5) . 115 ?
C5 C5 C4 43.6(3) 115 115 ?
C4 C5 C4 53.4(6) . 115 ?
C6 C5 C4 137.1(6) . 115 ?
C1 C5 C4 92.0(5) 115 115 ?
O1 C6 C5 116.9(7) . . ?
O1 C6 C7 122.6(7) . . ?
C5 C6 C7 120.4(7) . . ?
C8 C7 C6 114.3(5) . 162_565 ?
C8 C7 C6 114.3(5) . . ?
C6 C7 C6 94.4(7) 162_565 . ?
C8 C7 H7A 123.1 . . ?
C6 C7 H7A 61.7 162_565 . ?
C6 C7 H7A 122.5 . . ?
C9 C8 C9 72.8(9) . 162_565 ?
C9 C8 C7 126.1(6) . . ?
C9 C8 C7 126.1(6) 162_565 . ?
C9 C8 H8A 116.7 . . ?
C9 C8 H8A 74.4 162_565 . ?
C7 C8 H8A 117.0 . . ?
C8 C9 C4 119.2(8) . . ?
C8 C9 C9 53.6(5) . 162_565 ?
C4 C9 C9 134.9(5) . 162_565 ?
C8 C9 H9A 120.1 . . ?
C4 C9 H9A 120.4 . . ?
C9 C9 H9A 79.8 162_565 . ?
O3 N2 O3 120.00(16) . 5 ?
O3 N2 O3 120.00(17) . 9 ?
O3 N2 O3 120.00(15) 5 9 ?
O4W O4W O4W 15(10) 102_665 180_556 ?
O4W O4W O4W 15(10) 102_665 145_565 ?
O4W O4W O4W 15(10) 180_556 145_565 ?

loop_
_geom_bond_atom_site_label_1
_geom_bond_atom_site_label_2
_geom_bond_distance
_geom_bond_site_symmetry_2
_geom_bond_publ_flag
Co1 N1 2.113(5) 5 ?
Co1 N1 2.113(5) . ?
Co1 N1 2.113(5) 9 ?
Co1 O1 2.122(5) 110 ?
Co1 O1 2.122(5) 115 ?
Co1 O1 2.122(5) . ?
Co1 O1 2.122(5) 5 ?
Co1 O1 2.122(5) 9 ?
Co1 O1 2.122(5) 120 ?
Co2 O1 1.952(5) 190_556 ?
Co2 O1 1.952(5) 83_445 ?
Co2 O1 1.952(5) 162_565 ?
Co2 O1 1.952(5) . ?
Co2 O1 1.952(5) 32_544 ?
Co2 O1 1.952(5) 110 ?
Co2 O2 1.9537(13) . ?
N1 C5 1.279(9) 115 ?
N1 C5 1.279(9) . ?
N1 C1 1.379(10) . ?
N1 C1 1.379(10) 115 ?
O1 O1 1.250(10) 110 ?
O1 C6 1.350(9) . ?
O2 Co2 1.9537(13) 50_454 ?
O2 Co2 1.9537(13) 76_445 ?
O2 Co2 1.9537(13) 27_544 ?
O3 N2 1.253(10) . ?
C1 C2 1.392(13) . ?
C1 C1 1.548(19) 115 ?
C1 H1A 0.9603 . ?
C2 C3 1.307(12) . ?
C2 C2 1.42(2) 115 ?
C2 H2A 0.9598 . ?
C3 C2 1.307(12) 115 ?
C3 C4 1.467(10) 115 ?
C3 C4 1.467(10) . ?
C3 H3A 0.9600 . ?
C4 C5 1.399(11) . ?
C4 C9 1.409(13) . ?
C4 C4 1.628(17) 115 ?
C5 C5 1.287(15) 115 ?
C5 C6 1.443(11) . ?
C6 C7 1.449(9) . ?
C7 C8 1.418(9) . ?
C7 C6 1.449(9) 162_565 ?
C7 H7A 0.9577 . ?
C8 C9 1.339(11) . ?
C8 C9 1.339(11) 162_565 ?
C8 H8A 0.9673 . ?
C9 C9 1.59(2) 162_565 ?
C9 H9A 0.9600 . ?
N2 O3 1.253(10) 5 ?
N2 O3 1.253(10) 9 ?
O3W O3W 1.41(5) 157_665 ?
O4W O4W 1.67(7) 102_665 ?
O4W O4W 1.67(7) 180_556 ?
O4W O4W 1.73(11) 145_565 ?
